data_7153755
loop_
_publ_author_name
'Zhang, Yu'
'Lu, Yingyan'
'Tang, Weifang'
'Lu, Tao'
'Du, Ding'

_publ_section_title
;
 Cooperative N-heterocyclic carbene (NHC)-Lewis acid-mediated
 regioselective umpolung formal [3 + 2] annulations of alkynyl aldehydes
 with isatins.
;
_journal_issue 19
_journal_name_full 'Organic &amp; biomolecular chemistry'
_journal_page_first 3009
_journal_page_last 3015
_journal_paper_doi 10.1039/c4ob00145a
_journal_volume 12
_journal_year 2014
_chemical_absolute_configuration unk
_chemical_formula_sum 'C18 H13 N O3'
_chemical_formula_weight 291.29
_chemical_name_systematic
; 
 ? 
;
_space_group_IT_number 19
_symmetry_cell_setting orthorhombic
_symmetry_space_group_name_Hall 'P 2ac 2ab'
_symmetry_space_group_name_H-M 'P 21 21 21'
_atom_sites_solution_hydrogens geom
_atom_sites_solution_primary direct
_atom_sites_solution_secondary difmap
_audit_creation_method SHELXL-97
_cell_angle_alpha 90.00
_cell_angle_beta 90.00
_cell_angle_gamma 90.00
_cell_formula_units_Z 4
_cell_length_a 8.9540(18)
_cell_length_b 9.4550(19)
_cell_length_c 17.176(3)
_cell_measurement_reflns_used 25
_cell_measurement_temperature 293(2)
_cell_measurement_theta_max 13
_cell_measurement_theta_min 10
_cell_volume 1454.1(5)
_computing_cell_refinement 'CAD4 EXPRESS'
_computing_data_collection 'CAD4 EXPRESS(Enraf-Nonius,1994)'
_computing_data_reduction 'XCAD4(Harms & Wocadlo,1995)'
_computing_structure_refinement 'SHELXL-97 (Sheldrick, 1997)'
_computing_structure_solution 'SHELXS-97 (Sheldrick, 1990)'
_diffrn_ambient_temperature 293(2)
_diffrn_measured_fraction_theta_full 1.000
_diffrn_measured_fraction_theta_max 1.000
_diffrn_measurement_device_type 'Nonius cad4'
_diffrn_measurement_method \w/2\q
_diffrn_radiation_monochromator graphite
_diffrn_radiation_source 'fine-focus sealed tube'
_diffrn_radiation_type MoK\a
_diffrn_radiation_wavelength 0.71073
_diffrn_reflns_av_R_equivalents 0.0315
_diffrn_reflns_av_sigmaI/netI 0.0530
_diffrn_reflns_limit_h_max 10
_diffrn_reflns_limit_h_min 0
_diffrn_reflns_limit_k_max 11
_diffrn_reflns_limit_k_min 0
_diffrn_reflns_limit_l_max 20
_diffrn_reflns_limit_l_min -20
_diffrn_reflns_number 3006
_diffrn_reflns_theta_full 25.38
_diffrn_reflns_theta_max 25.38
_diffrn_reflns_theta_min 2.37
_diffrn_standards_decay_% 1
_diffrn_standards_interval_count 200
_diffrn_standards_interval_time 2h
_diffrn_standards_number 3
_exptl_absorpt_coefficient_mu 0.091
_exptl_absorpt_correction_T_max 0.9909
_exptl_absorpt_correction_T_min 0.9731
_exptl_absorpt_correction_type none
_exptl_crystal_density_diffrn 1.331
_exptl_crystal_density_method 'not measured'
_exptl_crystal_F_000 608
_exptl_crystal_size_max 0.30
_exptl_crystal_size_mid 0.20
_exptl_crystal_size_min 0.10
_refine_diff_density_max 0.135
_refine_diff_density_min -0.177
_refine_diff_density_rms 0.036
_refine_ls_abs_structure_details 'Flack H D (1983), Acta Cryst. A39, 876-881'
_refine_ls_abs_structure_Flack -0.4(19)
_refine_ls_extinction_coef 0.102(6)
_refine_ls_extinction_expression Fc^*^=kFc[1+0.001xFc^2^\l^3^/sin(2\q)]^-1/4^
_refine_ls_extinction_method SHELXL
_refine_ls_goodness_of_fit_ref 1.009
_refine_ls_hydrogen_treatment constr
_refine_ls_matrix_type full
_refine_ls_number_parameters 200
_refine_ls_number_reflns 2668
_refine_ls_number_restraints 0
_refine_ls_restrained_S_all 1.009
_refine_ls_R_factor_all 0.0713
_refine_ls_R_factor_gt 0.0474
_refine_ls_shift/su_max 0.000
_refine_ls_shift/su_mean 0.000
_refine_ls_structure_factor_coef Fsqd
_refine_ls_weighting_details 'calc w=1/[\s^2^(Fo^2^)+(0.0700P)^2^+0.0000P] where P=(Fo^2^+2Fc^2^)/3'
_refine_ls_weighting_scheme calc
_refine_ls_wR_factor_gt 0.1126
_refine_ls_wR_factor_ref 0.1259
_reflns_number_gt 2015
_reflns_number_total 2668
_reflns_threshold_expression >2sigma(I)
_cod_data_source_file c4ob00145a2.cif
_cod_data_source_block x
_cod_depositor_comments
;
The following automatic conversions were performed:

'_symmetry_cell_setting' value 'Orthorhombic' changed to
'orthorhombic' according to
/usr/data/users/saulius/crontab/automatic-downloads/current/RSC/lib/dictionaries/cif_core.dic
dictionary named 'cif_core.dic' version 2.4.2 from 2011-04-26.

Automatic conversion script
Id: cif_fix_values 2281 2013-09-26 08:29:07Z andrius 
;
_cod_original_sg_symbol_H-M P212121
_cod_database_code 7153755

loop_
_symmetry_equiv_pos_as_xyz
'x, y, z'
'-x+1/2, -y, z+1/2'
'-x, y+1/2, -z+1/2'
'x+1/2, -y+1/2, -z'

loop_
_atom_site_label
_atom_site_type_symbol
_atom_site_fract_x
_atom_site_fract_y
_atom_site_fract_z
_atom_site_U_iso_or_equiv
_atom_site_adp_type
_atom_site_occupancy
_atom_site_symmetry_multiplicity
_atom_site_calc_flag
_atom_site_refinement_flags
N N 0.2340(3) 0.8104(3) 0.08229(14) 0.0450(6) Uani 1 1 d .
O1 O -0.0175(2) 0.7609(2) 0.07536(13) 0.0554(6) Uani 1 1 d .
C1 C 0.1539(3) 0.6061(3) 0.14737(14) 0.0354(6) Uani 1 1 d .
O2 O 0.0771(2) 0.6181(2) 0.22097(10) 0.0444(5) Uani 1 1 d .
C2 C 0.1082(3) 0.7347(3) 0.09702(16) 0.0397(7) Uani 1 1 d .
O3 O -0.0886(3) 0.4913(3) 0.28885(12) 0.0674(7) Uani 1 1 d .
C3 C 0.3593(3) 0.7512(3) 0.11948(18) 0.0443(7) Uani 1 1 d .
C4 C 0.5046(4) 0.7987(4) 0.1198(2) 0.0620(10) Uani 1 1 d .
H4A H 0.5316 0.8814 0.0942 0.074 Uiso 1 1 calc R
C5 C 0.6091(4) 0.7188(5) 0.1597(2) 0.0770(12) Uani 1 1 d .
H5A H 0.7082 0.7482 0.1601 0.092 Uiso 1 1 calc R
C6 C 0.5705(4) 0.5977(5) 0.1987(2) 0.0701(11) Uani 1 1 d .
H6A H 0.6429 0.5472 0.2258 0.084 Uiso 1 1 calc R
C7 C 0.4233(3) 0.5499(4) 0.19798(18) 0.0527(8) Uani 1 1 d .
H7A H 0.3966 0.4673 0.2238 0.063 Uiso 1 1 calc R
C8 C 0.3196(3) 0.6271(3) 0.15854(15) 0.0386(7) Uani 1 1 d .
C9 C 0.1025(3) 0.4666(3) 0.11437(15) 0.0374(6) Uani 1 1 d .
C10 C 0.0112(3) 0.4080(4) 0.16594(15) 0.0515(8) Uani 1 1 d .
H10A H -0.0321 0.3191 0.1606 0.062 Uiso 1 1 calc R
C11 C -0.0118(3) 0.5015(4) 0.23185(16) 0.0485(8) Uani 1 1 d .
C12 C 0.1405(3) 0.4155(3) 0.03619(16) 0.0359(6) Uani 1 1 d .
C13 C 0.2522(3) 0.4759(3) -0.00938(15) 0.0406(7) Uani 1 1 d .
H13A H 0.3106 0.5482 0.0111 0.049 Uiso 1 1 calc R
C14 C 0.2775(3) 0.4303(3) -0.08413(17) 0.0460(7) Uani 1 1 d .
H14A H 0.3517 0.4729 -0.1139 0.055 Uiso 1 1 calc R
C15 C 0.1936(4) 0.3220(3) -0.11543(18) 0.0521(8) Uani 1 1 d .
H15A H 0.2106 0.2914 -0.1661 0.063 Uiso 1 1 calc R
C16 C 0.0855(4) 0.2607(4) -0.0710(2) 0.0639(9) Uani 1 1 d .
H16A H 0.0289 0.1871 -0.0915 0.077 Uiso 1 1 calc R
C17 C 0.0591(4) 0.3064(3) 0.00391(18) 0.0576(9) Uani 1 1 d .
H17A H -0.0151 0.2630 0.0333 0.069 Uiso 1 1 calc R
C18 C 0.2332(5) 0.9425(4) 0.0390(2) 0.0707(11) Uani 1 1 d .
H18A H 0.1347 0.9598 0.0191 0.106 Uiso 1 1 calc R
H18B H 0.3025 0.9363 -0.0035 0.106 Uiso 1 1 calc R
H18C H 0.2619 1.0186 0.0728 0.106 Uiso 1 1 calc R

loop_
_atom_site_aniso_label
_atom_site_aniso_U_11
_atom_site_aniso_U_22
_atom_site_aniso_U_33
_atom_site_aniso_U_23
_atom_site_aniso_U_13
_atom_site_aniso_U_12
N 0.0494(14) 0.0375(13) 0.0481(14) 0.0010(11) 0.0115(12) -0.0024(12)
O1 0.0450(12) 0.0554(13) 0.0660(14) 0.0038(11) -0.0037(11) 0.0101(11)
C1 0.0350(14) 0.0377(14) 0.0335(14) -0.0014(12) 0.0066(11) -0.0034(13)
O2 0.0409(11) 0.0535(12) 0.0390(10) -0.0013(9) 0.0079(9) -0.0046(10)
C2 0.0404(15) 0.0387(15) 0.0399(15) -0.0064(13) 0.0065(13) 0.0001(13)
O3 0.0571(14) 0.0990(19) 0.0461(13) 0.0093(12) 0.0172(12) -0.0137(14)
C3 0.0397(15) 0.0477(16) 0.0454(16) -0.0131(14) 0.0106(13) -0.0077(14)
C4 0.0482(19) 0.067(2) 0.071(2) -0.0152(19) 0.0123(18) -0.0228(18)
C5 0.0357(18) 0.109(3) 0.087(3) -0.028(3) 0.0082(19) -0.019(2)
C6 0.0338(17) 0.102(3) 0.074(3) -0.020(2) -0.0099(17) 0.012(2)
C7 0.0440(17) 0.063(2) 0.0512(18) -0.0040(15) -0.0042(15) 0.0074(16)
C8 0.0336(15) 0.0450(17) 0.0370(15) -0.0080(14) 0.0041(12) -0.0070(13)
C9 0.0305(13) 0.0416(14) 0.0402(15) 0.0066(12) -0.0028(12) -0.0030(12)
C10 0.0541(18) 0.0571(19) 0.0432(16) 0.0013(15) 0.0025(15) -0.0227(17)
C11 0.0357(15) 0.069(2) 0.0411(16) 0.0102(15) -0.0005(14) -0.0071(15)
C12 0.0351(14) 0.0330(13) 0.0396(14) 0.0043(12) 0.0010(12) 0.0011(12)
C13 0.0380(14) 0.0390(15) 0.0447(16) -0.0010(13) 0.0014(13) 0.0031(13)
C14 0.0439(16) 0.0471(18) 0.0470(17) 0.0030(14) 0.0039(14) 0.0076(14)
C15 0.0549(19) 0.0563(19) 0.0451(17) -0.0031(15) 0.0011(16) 0.0174(16)
C16 0.071(2) 0.057(2) 0.064(2) -0.0199(17) -0.0007(19) -0.0149(19)
C17 0.063(2) 0.0543(19) 0.0557(18) -0.0060(16) 0.0036(17) -0.0202(18)
C18 0.089(3) 0.050(2) 0.072(2) 0.0155(17) 0.021(2) -0.0015(19)

loop_
_atom_type_symbol
_atom_type_description
_atom_type_scat_dispersion_real
_atom_type_scat_dispersion_imag
_atom_type_scat_source
C C 0.0033 0.0016 'International Tables Vol C Tables 4.2.6.8 and 6.1.1.4'
H H 0.0000 0.0000 'International Tables Vol C Tables 4.2.6.8 and 6.1.1.4'
N N 0.0061 0.0033 'International Tables Vol C Tables 4.2.6.8 and 6.1.1.4'
O O 0.0106 0.0060 'International Tables Vol C Tables 4.2.6.8 and 6.1.1.4'

loop_
_geom_angle_atom_site_label_1
_geom_angle_atom_site_label_2
_geom_angle_atom_site_label_3
_geom_angle
C2 N C3 111.5(2)
C2 N C18 123.0(3)
C3 N C18 125.3(3)
O2 C1 C9 104.7(2)
O2 C1 C8 110.3(2)
C9 C1 C8 117.6(2)
O2 C1 C2 107.6(2)
C9 C1 C2 113.4(2)
C8 C1 C2 103.2(2)
C11 O2 C1 109.4(2)
O1 C2 N 127.3(3)
O1 C2 C1 125.3(2)
N C2 C1 107.4(2)
C4 C3 C8 120.8(3)
C4 C3 N 128.8(3)
C8 C3 N 110.4(2)
C3 C4 C5 117.6(3)
C3 C4 H4A 121.2
C5 C4 H4A 121.2
C6 C5 C4 121.8(3)
C6 C5 H5A 119.1
C4 C5 H5A 119.1
C5 C6 C7 120.3(3)
C5 C6 H6A 119.8
C7 C6 H6A 119.8
C8 C7 C6 118.4(3)
C8 C7 H7A 120.8
C6 C7 H7A 120.8
C7 C8 C3 121.0(3)
C7 C8 C1 131.6(3)
C3 C8 C1 107.4(2)
C10 C9 C12 128.1(3)
C10 C9 C1 107.6(2)
C12 C9 C1 124.2(2)
C9 C10 C11 110.7(3)
C9 C10 H10A 124.6
C11 C10 H10A 124.6
O3 C11 O2 120.5(3)
O3 C11 C10 132.0(3)
O2 C11 C10 107.5(2)
C17 C12 C13 117.4(3)
C17 C12 C9 119.4(2)
C13 C12 C9 123.1(2)
C14 C13 C12 121.0(3)
C14 C13 H13A 119.5
C12 C13 H13A 119.5
C13 C14 C15 120.5(3)
C13 C14 H14A 119.7
C15 C14 H14A 119.7
C16 C15 C14 119.0(3)
C16 C15 H15A 120.5
C14 C15 H15A 120.5
C15 C16 C17 120.7(3)
C15 C16 H16A 119.6
C17 C16 H16A 119.6
C16 C17 C12 121.3(3)
C16 C17 H17A 119.4
C12 C17 H17A 119.4
N C18 H18A 109.5
N C18 H18B 109.5
H18A C18 H18B 109.5
N C18 H18C 109.5
H18A C18 H18C 109.5
H18B C18 H18C 109.5

loop_
_geom_bond_atom_site_label_1
_geom_bond_atom_site_label_2
_geom_bond_distance
N C2 1.358(4)
N C3 1.408(4)
N C18 1.454(4)
O1 C2 1.211(3)
C1 O2 1.443(3)
C1 C9 1.508(4)
C1 C8 1.509(4)
C1 C2 1.547(4)
O2 C11 1.373(4)
O3 C11 1.200(3)
C3 C4 1.376(4)
C3 C8 1.398(4)
C4 C5 1.384(6)
C4 H4A 0.9300
C5 C6 1.371(6)
C5 H5A 0.9300
C6 C7 1.393(5)
C6 H6A 0.9300
C7 C8 1.362(4)
C7 H7A 0.9300
C9 C10 1.327(4)
C9 C12 1.467(4)
C10 C11 1.451(4)
C10 H10A 0.9300
C12 C17 1.379(4)
C12 C13 1.392(4)
C13 C14 1.373(4)
C13 H13A 0.9300
C14 C15 1.379(4)
C14 H14A 0.9300
C15 C16 1.363(5)
C15 H15A 0.9300
C16 C17 1.378(4)
C16 H16A 0.9300
C17 H17A 0.9300
C18 H18A 0.9600
C18 H18B 0.9600
C18 H18C 0.9600

loop_
_geom_torsion_atom_site_label_1
_geom_torsion_atom_site_label_2
_geom_torsion_atom_site_label_3
_geom_torsion_atom_site_label_4
_geom_torsion
C9 C1 O2 C11 -0.6(3)
C8 C1 O2 C11 -127.9(2)
C2 C1 O2 C11 120.3(2)
C3 N C2 O1 177.7(3)
C18 N C2 O1 2.7(4)
C3 N C2 C1 -2.4(3)
C18 N C2 C1 -177.4(3)
O2 C1 C2 O1 -62.1(3)
C9 C1 C2 O1 53.1(4)
C8 C1 C2 O1 -178.7(3)
O2 C1 C2 N 117.9(2)
C9 C1 C2 N -126.8(2)
C8 C1 C2 N 1.4(3)
C2 N C3 C4 -178.5(3)
C18 N C3 C4 -3.7(5)
C2 N C3 C8 2.5(3)
C18 N C3 C8 177.4(3)
C8 C3 C4 C5 0.3(5)
N C3 C4 C5 -178.5(3)
C3 C4 C5 C6 -0.9(5)
C4 C5 C6 C7 1.1(6)
C5 C6 C7 C8 -0.7(5)
C6 C7 C8 C3 0.2(4)
C6 C7 C8 C1 -179.2(3)
C4 C3 C8 C7 0.0(4)
N C3 C8 C7 179.1(3)
C4 C3 C8 C1 179.5(3)
N C3 C8 C1 -1.5(3)
O2 C1 C8 C7 64.8(4)
C9 C1 C8 C7 -55.0(4)
C2 C1 C8 C7 179.5(3)
O2 C1 C8 C3 -114.6(2)
C9 C1 C8 C3 125.6(3)
C2 C1 C8 C3 0.1(3)
O2 C1 C9 C10 -1.6(3)
C8 C1 C9 C10 121.1(3)
C2 C1 C9 C10 -118.6(3)
O2 C1 C9 C12 173.9(2)
C8 C1 C9 C12 -63.4(3)
C2 C1 C9 C12 56.9(3)
C12 C9 C10 C11 -172.1(3)
C1 C9 C10 C11 3.2(3)
C1 O2 C11 O3 -178.3(3)
C1 O2 C11 C10 2.4(3)
C9 C10 C11 O3 177.2(3)
C9 C10 C11 O2 -3.6(3)
C10 C9 C12 C17 11.2(4)
C1 C9 C12 C17 -163.4(3)
C10 C9 C12 C13 -171.6(3)
C1 C9 C12 C13 13.8(4)
C17 C12 C13 C14 1.5(4)
C9 C12 C13 C14 -175.8(3)
C12 C13 C14 C15 -0.9(4)
C13 C14 C15 C16 -0.1(4)
C14 C15 C16 C17 0.5(5)
C15 C16 C17 C12 0.1(5)
C13 C12 C17 C16 -1.1(4)
C9 C12 C17 C16 176.3(3)
